data_9017244
loop_
_publ_author_name
'Pekov, I. V.'
'Zubkova, N. V.'
'Yapaskurt, V. O.'
'Kartashov, P. M.'
'Polekhovsky, Y. S.'
'Murashko, M. N.'
'Pushcharovsky, D. Y.'

_publ_section_title
;
 Koksharovite, CaMg2Fe3+4(VO4)6, and grigorievite, Cu3Fe3+2Al2(VO4)6,
 two new howardevansite-group minerals from volcanic exhalations
;
_journal_name_full 'European Journal of Mineralogy'
_journal_page_first 667
_journal_page_last 677
_journal_volume 26
_journal_year 2014
_chemical_compound_source 'Great Tolbachik Fissure Eruption, Kamchatka, Russia'
_chemical_formula_sum 'Al2.2 Ca0.2 Cu1.99 Fe1.6 Mg0.64 O24 P0.06 Ti0.2 V5.94'
_chemical_name_mineral Grigorievite
_space_group_IT_number 2
_space_group_name_Hall '-P 1'
_space_group_name_H-M_alt 'P -1'
_symmetry_space_group_name_H-M 'P -1'
_cell_angle_alpha 103.645
_cell_angle_beta 102.369
_cell_angle_gamma 106.281
_cell_length_a 8.0217
_cell_length_b 9.6858
_cell_length_c 6.5475
_cell_formula_units_Z 1
_cell_volume 452.598
_database_code_amcsd 0020493
_exptl_crystal_density_diffrn 3.657
_cod_data_source_file inputs/fixed/downloads/08/08613.cif
_cod_data_source_block 08613
_cod_original_formula_sum 'Cu1.99 Mg.64 Ca.2 Fe1.6 Al2.2 Ti.2 (V5.94 P.06) O24'
_cod_database_code 9017244

loop_
_space_group_symop_operation_xyz
x,y,z
-x,-y,-z

loop_
_atom_site_label
_atom_site_fract_x
_atom_site_fract_y
_atom_site_fract_z
_atom_site_occupancy
_atom_site_U_iso_or_equiv
Cu1 0.79085 0.79860 0.77639 0.68000 0.01820
Mg1 0.79085 0.79860 0.77639 0.32000 0.01820
Cu2 0.00000 0.50000 0.50000 0.63000 0.03090
Ca1 0.00000 0.50000 0.50000 0.20000 0.03090
Fe1 0.54933 0.39565 0.12342 0.47000 0.00910
Al1 0.54933 0.39565 0.12342 0.43000 0.00910
Ti1 0.54933 0.39565 0.12342 0.10000 0.00910
Al2 0.30022 0.98867 0.45950 0.67000 0.00880
Fe2 0.30022 0.98867 0.45950 0.33000 0.00880
V1 0.40396 0.66669 0.38827 0.99000 0.01120
P1 0.40396 0.66669 0.38827 0.01000 0.01120
V2 0.84538 0.73827 0.28091 0.99000 0.01040
P2 0.84538 0.73827 0.28091 0.01000 0.01040
V3 0.76808 0.12465 0.09204 0.99000 0.01090
P3 0.76808 0.12465 0.09204 0.01000 0.01090
O1 0.44220 0.85890 0.42130 1.00000 0.01210
O2 0.47520 0.34840 0.37200 1.00000 0.01680
O3 0.80760 0.55540 0.29230 1.00000 0.02050
O4 0.22180 0.16100 0.50650 1.00000 0.01630
O5 0.26750 0.01020 0.16410 1.00000 0.01720
O6 0.46450 0.57520 0.16470 1.00000 0.01540
O7 0.73520 0.73890 0.02500 1.00000 0.01730
O8 0.06480 0.82580 0.33160 1.00000 0.01850
O9 0.18950 0.58130 0.35990 1.00000 0.02540
O10 -0.00850 0.23790 0.20630 1.00000 0.03050
O11 0.70790 0.02960 0.26330 1.00000 0.01750
O12 0.64990 0.24040 0.07100 1.00000 0.02270

loop_
_cod_related_entry_id
_cod_related_entry_database
_cod_related_entry_code
1 AMCSD 0020493
